data_2100912
loop_
_publ_author_name
'Kooijman, H.'
'Kanters, J. A.'
'Kroon, J.'
'Kelder, J.'

_publ_section_title
;
 Structure and conformation of the muscarinic agonists
 3-(3-amino-1,2,4-oxadiazol-5-yl)-1-azabicyclo[2.2.2]octane and
 1,2,5,6-tetrahydro-1-methyl-3-pyridinecarboxaldehyde oxime and related
 tertiary amine, quaternary ammonium and sulfonium analogues
;
_journal_issue 2
_journal_name_full 'Acta Crystallographica Section B'
_journal_page_first 356
_journal_page_last 366
_journal_paper_doi 10.1107/S0108768192008383
_journal_volume 49
_journal_year 1993
_chemical_formula_sum 'C9 H14 N4 O'
_chemical_formula_weight 194.24
_space_group_IT_number 2
_space_group_name_Hall '-P 1'
_space_group_name_H-M_alt 'P -1'
_symmetry_cell_setting triclinic
_symmetry_space_group_name_Hall '-P 1'
_symmetry_space_group_name_H-M 'P -1'
_cell_angle_alpha 105.520(10)
_cell_angle_beta 93.880(10)
_cell_angle_gamma 91.790(10)
_cell_formula_units_Z 2
_cell_length_a 6.6070(10)
_cell_length_b 8.2157(8)
_cell_length_c 9.2870(10)
_cell_volume 483.98(10)
_diffrn_radiation_type Mo
_diffrn_radiation_wavelength 0.71073
_exptl_absorpt_coefficient_mu 0.09
_exptl_crystal_density_diffrn 1.33
_exptl_crystal_F_000 208
_cod_data_source_file ab0288.cif
_cod_data_source_block ab0288_structure_1_of_2
_cod_original_cell_volume 484.00(10)
_cod_database_code 2100912

loop_
_space_group_symop_id
_space_group_symop_operation_xyz
1 x,y,z
2 -x,-y,-z

loop_
_atom_site_label
_atom_site_fract_x
_atom_site_fract_y
_atom_site_fract_z
_atom_site_U_iso_or_equiv
O(14) .91270(10) .32410(10) .03970(10) .0467(3)
N(1) 1.3363(2) .2418(2) .43830(10) .0398(3)
N(10) .9175(2) .50990(10) .26050(10) .0412(3)
N(12) .6157(2) .6449(2) .2176(2) .0526(4)
N(13) .7328(2) .4161(2) .03690(10) .0451(3)
C(2) 1.4966(3) .1522(3) .3533(2) .0573(5)
C(3) 1.4282(3) .0795(2) .1857(2) .0519(5)
C(4) 1.2095(2) .1272(2) .15910(10) .0412(4)
C(5) 1.2089(2) .3215(2) .20810(10) .0372(4)
C(6) 1.2806(3) .3822(2) .3780(2) .0473(4)
C(7) 1.1565(3) .1268(3) .4213(2) .0582(6)
C(8) 1.0735(3) .0562(2) .2569(2) .0506(5)
C(9) 1.0097(2) .3894(2) .17560(10) .0361(3)
C(11) .7478(2) .5244(2) .17020(10) .0377(4)
H(21) 1.627(3) .229(2) .371(2) .0711(15)
H(22) 1.532(3) .055(3) .395(2) .0711(15)
H(31) 1.431(3) -.045(3) .156(2) .0711(15)
H(32) 1.515(3) .127(2) .122(2) .0711(15)
H(41) 1.168(3) .083(2) .055(2) .0711(15)
H(51) 1.302(3) .368(2) .147(2) .0711(15)
H(61) 1.395(3) .463(2) .395(2) .0711(15)
H(62) 1.174(3) .442(2) .436(2) .0711(15)
H(71) 1.198(3) .025(2) .467(2) .0711(15)
H(72) 1.055(3) .192(3) .482(2) .0711(15)
H(81) 1.068(3) -.063(3) .231(2) .0711(15)
H(82) .935(3) .092(2) .239(2) .0711(15)
H(121) .507(3) .639(2) .161(2) .0711(15)
H(122) .609(3) .690(3) .315(2) .0711(15)

loop_
_geom_angle_atom_site_label_1
_geom_angle_atom_site_label_2
_geom_angle_atom_site_label_3
_geom_angle
N(13) O(14) C(9) 106.20(10)
C(2) N(1) C(6) 108.90(10)
C(2) N(1) C(7) 109.50(10)
C(6) N(1) C(7) 108.40(10)
C(9) N(10) C(11) 102.90(10)
O(14) N(13) C(11) 102.60(10)
N(1) C(2) C(3) 112.3(2)
C(2) C(3) C(4) 108.50(10)
C(3) C(4) C(5) 107.10(10)
C(3) C(4) C(8) 109.20(10)
C(5) C(4) C(8) 108.80(10)
C(4) C(5) C(6) 108.00(10)
C(4) C(5) C(9) 113.80(10)
C(6) C(5) C(9) 111.60(10)
N(1) C(6) C(5) 112.00(10)
N(1) C(7) C(8) 112.50(10)
C(4) C(8) C(7) 108.4(2)
O(14) C(9) N(10) 113.80(10)
O(14) C(9) C(5) 117.90(10)
N(10) C(9) C(5) 128.30(10)
N(10) C(11) N(12) 121.00(10)
N(10) C(11) N(13) 114.60(10)
N(12) C(11) N(13) 124.40(10)
C(11) N(12) H(121) 116.0(12)
C(11) N(12) H(122) 119.5(14)
H(121) N(12) H(122) 117.4(18)
N(1) C(2) H(21) 110.1(10)
N(1) C(2) H(22) 108.0(11)
C(3) C(2) H(21) 112.8(10)
C(3) C(2) H(22) 107.8(11)
H(21) C(2) H(22) 105.6(15)
C(2) C(3) H(31) 110.9(11)
C(2) C(3) H(32) 111.3(11)
C(4) C(3) H(31) 108.2(12)
C(4) C(3) H(32) 108.4(11)
H(31) C(3) H(32) 109.6(15)
C(3) C(4) H(41) 108.3(12)
C(5) C(4) H(41) 111.5(10)
C(8) C(4) H(41) 111.7(11)
C(4) C(5) H(51) 108.8(10)
C(6) C(5) H(51) 111.2(11)
C(9) C(5) H(51) 103.3(11)
N(1) C(6) H(61) 109.2(11)
N(1) C(6) H(62) 108.4(10)
C(5) C(6) H(61) 110.6(11)
C(5) C(6) H(62) 110.9(11)
H(61) C(6) H(62) 105.6(15)
N(1) C(7) H(71) 108.0(11)
N(1) C(7) H(72) 106.3(13)
C(8) C(7) H(71) 109.7(10)
C(8) C(7) H(72) 111.3(11)
H(71) C(7) H(72) 108.9(17)
C(4) C(8) H(81) 112.2(12)
C(4) C(8) H(82) 107.0(10)
C(7) C(8) H(81) 109.7(11)
C(7) C(8) H(82) 111.9(10)
H(81) C(8) H(82) 107.7(16)

loop_
_geom_bond_atom_site_label_1
_geom_bond_atom_site_label_2
_geom_bond_distance
O(14) N(13) 1.431(2)
O(14) C(9) 1.340(2)
N(1) C(2) 1.462(2)
N(1) C(6) 1.457(2)
N(1) C(7) 1.467(2)
N(10) C(9) 1.288(2)
N(10) C(11) 1.382(2)
N(12) C(11) 1.345(2)
N(13) C(11) 1.312(2)
C(2) C(3) 1.540(2)
C(3) C(4) 1.530(2)
C(4) C(5) 1.539(2)
C(4) C(8) 1.527(2)
C(5) C(6) 1.558(2)
C(5) C(9) 1.489(2)
C(7) C(8) 1.537(2)
N(12) H(121) 0.853(19)
N(12) H(122) 0.886(18)
C(2) H(21) 1.029(19)
C(2) H(22) 1.00(2)
C(3) H(31) 0.99(2)
C(3) H(32) 0.993(19)
C(4) H(41) 0.955(18)
C(5) H(51) 0.997(19)
C(6) H(61) 0.966(19)
C(6) H(62) 0.979(19)
C(7) H(71) 1.069(18)
C(7) H(72) 0.98(2)
C(8) H(81) 0.94(2)
C(8) H(82) 0.99(2)
